data_4033564
loop_
_publ_author_name
'Ill\'an-Cabeza, Nuria A'
'Jim\'enez-Pulido, Sonia B'
'Hueso-Ure\~na, Francisco'
'Ram\'irez-Exp\'osito, Mar\'ia J'
'S\'anchez-S\'anchez, Purificaci\'on'
'Mart\'inez-Martos, Jos\'e M'
'Moreno-Carretero, Miguel N'

_publ_section_title
;
 Effects on estrogen-dependent and triple negative breast cancer cells
 growth of Ni(II), Zn(II) and Cd(II) complexes with the Schiff base
 derived from pyridine-2-carboxaldehyde and 5,6-diamino-1,3-dimethyluracil
 explored through the renin-angiotensin system (RAS)-regulating
 aminopeptidases.
;
_journal_name_full 'Journal of inorganic biochemistry'
_journal_page_first 52
_journal_page_last 62
_journal_paper_doi 10.1016/j.jinorgbio.2018.04.022
_journal_volume 185
_journal_year 2018
_chemical_compound_source 'synthesis as described'
_chemical_formula_moiety 'C12 H12 Cd1 N6 O8'
_chemical_formula_sum 'C12 H12 Cd N6 O8'
_chemical_formula_weight 480.68
_space_group_IT_number 148
_symmetry_cell_setting trigonal
_symmetry_Int_Tables_number 148
_symmetry_space_group_name_Hall '-R 3'
_symmetry_space_group_name_H-M 'R -3 :H'
_atom_sites_solution_hydrogens mixed
_audit_conform_dict_location ftp://ftp.iucr.org/pub/cif_core.dic
_audit_conform_dict_name cif_core.dic
_audit_conform_dict_version 2.4.3
_audit_creation_date 2017-02-08T13:02:21-00:00
_audit_creation_method 'WinGX routine CIF_UPDATE'
_cell_angle_alpha 90
_cell_angle_beta 90
_cell_angle_gamma 120
_cell_formula_units_Z 18
_cell_length_a 42.012(10)
_cell_length_b 42.012(10)
_cell_length_c 6.6491(8)
_cell_measurement_reflns_used 158
_cell_measurement_temperature 120(2)
_cell_measurement_theta_max 20
_cell_measurement_theta_min 3
_cell_measurement_wavelength 0.71073
_cell_volume 10163(4)
_computing_cell_refinement 'Dirax/lsq (Duisenberg & Schreurs, 1989-2000)'
_computing_data_collection 'Collect (Bruker AXS BV, 1997-2004)'
_computing_data_reduction 'EvalCCD (Duisenberg & Schreurs 1990-2000)'
_computing_molecular_graphics 'Ortep-3 for Windows (Farrugia, 1997)'
_computing_publication_material 'WinGX publication routines (Farrugia, 1999)'
_computing_structure_refinement 'SHELXL-2016/4 (Sheldrick, 2016)'
_computing_structure_solution 'SIR92 (Giacovazzo et al, 1993)'
_diffrn_ambient_temperature 120(2)
_diffrn_detector 'CCD plate'
_diffrn_detector_area_resol_mean 9
_diffrn_measured_fraction_theta_full 0.995
_diffrn_measured_fraction_theta_max 0.996
_diffrn_measurement_device '95mm CCD camera on \k-goniostat'
_diffrn_measurement_device_type KappaCCD
_diffrn_measurement_method 'CCD rotation images, thick slices'
_diffrn_orient_matrix_UB_11 0.01
_diffrn_orient_matrix_UB_12 0
_diffrn_orient_matrix_UB_13 0
_diffrn_orient_matrix_UB_21 0
_diffrn_orient_matrix_UB_22 0.01
_diffrn_orient_matrix_UB_23 0
_diffrn_orient_matrix_UB_31 0
_diffrn_orient_matrix_UB_32 0
_diffrn_orient_matrix_UB_33 0.01
_diffrn_radiation_monochromator 'horizonally mounted graphite crystal'
_diffrn_radiation_probe x-ray
_diffrn_radiation_type MoK\a
_diffrn_radiation_wavelength 0.71073
_diffrn_reflns_av_R_equivalents 0.064
_diffrn_reflns_av_unetI/netI 0.0296
_diffrn_reflns_Laue_measured_fraction_full 0.995
_diffrn_reflns_Laue_measured_fraction_max 0.996
_diffrn_reflns_limit_h_max 54
_diffrn_reflns_limit_h_min -54
_diffrn_reflns_limit_k_max 54
_diffrn_reflns_limit_k_min -54
_diffrn_reflns_limit_l_max 8
_diffrn_reflns_limit_l_min -8
_diffrn_reflns_number 62561
_diffrn_reflns_point_group_measured_fraction_full 0.995
_diffrn_reflns_point_group_measured_fraction_max 0.996
_diffrn_reflns_theta_full 25.242
_diffrn_reflns_theta_max 27.505
_diffrn_reflns_theta_min 3.114
_diffrn_source 'Enraf Nonius FR590'
_diffrn_standards_interval_count .
_diffrn_standards_interval_time .
_diffrn_standards_number 0
_exptl_absorpt_coefficient_mu 1.01
_exptl_absorpt_correction_T_max 0.847
_exptl_absorpt_correction_T_min 0.6066
_exptl_absorpt_correction_type multi-scan
_exptl_absorpt_process_details 'SADABS 2.10 (Sheldrick, 2003)'
_exptl_crystal_colour orange
_exptl_crystal_density_diffrn 1.414
_exptl_crystal_density_method 'not measured'
_exptl_crystal_description prism
_exptl_crystal_F_000 4284
_exptl_crystal_size_max 0.55
_exptl_crystal_size_mid 0.45
_exptl_crystal_size_min 0.17
_refine_diff_density_max 1.282
_refine_diff_density_min -0.678
_refine_diff_density_rms 0.147
_refine_ls_extinction_method none
_refine_ls_goodness_of_fit_ref 1.2
_refine_ls_hydrogen_treatment mixed
_refine_ls_matrix_type full
_refine_ls_number_constraints 0
_refine_ls_number_parameters 261
_refine_ls_number_reflns 5184
_refine_ls_number_restraints 1
_refine_ls_restrained_S_all 1.2
_refine_ls_R_factor_all 0.0757
_refine_ls_R_factor_gt 0.061
_refine_ls_shift/su_max 0
_refine_ls_shift/su_mean 0
_refine_ls_structure_factor_coef Fsqd
_refine_ls_weighting_details 'w=1/[\s^2^(Fo^2^)+(0.0665P)^2^+157.0624P] where P=(Fo^2^+2Fc^2^)/3'
_refine_ls_weighting_scheme calc
_refine_ls_wR_factor_gt 0.1669
_refine_ls_wR_factor_ref 0.176
_reflns_Friedel_coverage 0
_reflns_number_gt 4301
_reflns_number_total 5184
_reflns_threshold_expression 'I > 2\s(I)'
_cod_data_source_file archive_Cd1588.cif
_cod_data_source_block shelx
_cod_original_cell_volume 10164(5)
_cod_database_code 4033564

loop_
_symmetry_equiv_pos_as_xyz
'x, y, z'
'-y, x-y, z'
'-x+y, -x, z'
'x+2/3, y+1/3, z+1/3'
'-y+2/3, x-y+1/3, z+1/3'
'-x+y+2/3, -x+1/3, z+1/3'
'x+1/3, y+2/3, z+2/3'
'-y+1/3, x-y+2/3, z+2/3'
'-x+y+1/3, -x+2/3, z+2/3'
'-x, -y, -z'
'y, -x+y, -z'
'x-y, x, -z'
'-x+2/3, -y+1/3, -z+1/3'
'y+2/3, -x+y+1/3, -z+1/3'
'x-y+2/3, x+1/3, -z+1/3'
'-x+1/3, -y+2/3, -z+2/3'
'y+1/3, -x+y+2/3, -z+2/3'
'x-y+1/3, x+2/3, -z+2/3'

loop_
_atom_site_label
_atom_site_type_symbol
_atom_site_fract_x
_atom_site_fract_y
_atom_site_fract_z
_atom_site_U_iso_or_equiv
_atom_site_adp_type
_atom_site_occupancy
_atom_site_site_symmetry_order
_atom_site_calc_flag
_atom_site_refinement_flags_posn
_atom_site_refinement_flags_adp
_atom_site_refinement_flags_occupancy
_atom_site_disorder_assembly
_atom_site_disorder_group
C1 C 0.96757(17) 0.1986(2) 0.3182(11) 0.0443(16) Uani 1 1 d . . . . .
H1A H 0.957285 0.171962 0.323006 0.067 Uiso 1 1 calc R U . . .
H1B H 0.980962 0.208267 0.191686 0.067 Uiso 1 1 calc R U . . .
H1C H 0.984417 0.210091 0.431625 0.067 Uiso 1 1 calc R U . . .
C2 C 0.94742(16) 0.24347(17) 0.3260(8) 0.0352(13) Uani 1 1 d . . . . .
C2F C 0.77502(15) 0.12513(15) 0.4651(7) 0.0259(11) Uani 1 1 d . . . . .
C3 C 0.92959(19) 0.29022(16) 0.3142(10) 0.0401(15) Uani 1 1 d . . . . .
H3A H 0.90732 0.292212 0.314792 0.06 Uiso 1 1 calc R U . . .
H3B H 0.944899 0.303407 0.430294 0.06 Uiso 1 1 calc R U . . .
H3C H 0.943383 0.301003 0.189978 0.06 Uiso 1 1 calc R U . . .
C3F C 0.74208(15) 0.12444(16) 0.4959(8) 0.0291(11) Uani 1 1 d . . . . .
H3F H 0.741211 0.14659 0.489895 0.035 Uiso 1 1 calc R U . . .
C4 C 0.88205(15) 0.22484(14) 0.3378(8) 0.0282(11) Uani 1 1 d . . . . .
C4F C 0.71044(15) 0.09147(16) 0.5353(8) 0.0313(12) Uani 1 1 d . . . . .
H4F H 0.687614 0.0905 0.556626 0.038 Uiso 1 1 calc R U . . .
C5 C 0.87399(15) 0.18843(14) 0.3663(7) 0.0255(11) Uani 1 1 d . . . . .
C5F C 0.71304(16) 0.05983(17) 0.5428(8) 0.0345(13) Uani 1 1 d . . . . .
H5F H 0.691889 0.036703 0.569836 0.041 Uiso 1 1 calc R U . . .
C6 C 0.90192(15) 0.17844(15) 0.3492(8) 0.0278(11) Uani 1 1 d . . . . .
C6F C 0.74656(16) 0.06228(15) 0.5108(8) 0.0313(12) Uani 1 1 d . . . . .
H6F H 0.748056 0.040476 0.517869 0.038 Uiso 1 1 calc R U . . .
C51 C 0.80925(15) 0.15996(15) 0.4268(8) 0.0265(11) Uani 1 1 d D . . . .
O1N O 0.85120(17) 0.06042(16) 0.2005(11) 0.0709(17) Uani 1 1 d . . . . .
O2 O 0.97974(11) 0.26805(12) 0.3199(6) 0.0402(10) Uani 1 1 d . . . . .
O2N O 0.79699(15) 0.03477(13) 0.3161(8) 0.0500(12) Uani 1 1 d . . . . .
O3N O 0.8135(2) 0.00125(18) 0.1571(13) 0.094(2) Uani 1 1 d . . . . .
O4 O 0.85864(11) 0.23486(10) 0.3206(6) 0.0314(8) Uani 1 1 d . . . . .
OW1 O 0.83956(16) 0.08181(15) 0.6931(7) 0.0538(13) Uani 1 1 d . . . . .
OW2 O 0.9178(5) 0.1154(6) 0.837(4) 0.303(13) Uani 1 1 d . . . . .
CD01 Cd 0.83384(2) 0.10072(2) 0.37041(6) 0.03015(15) Uani 1 1 d . . . . .
N1 N 0.93780(13) 0.20705(14) 0.3307(7) 0.0313(10) Uani 1 1 d . . . . .
N1F N 0.77735(12) 0.09427(12) 0.4697(7) 0.0265(9) Uani 1 1 d . . . . .
N1N N 0.82018(19) 0.03137(18) 0.2245(11) 0.0541(16) Uani 1 1 d . . . . .
N3 N 0.91931(13) 0.25122(13) 0.3254(7) 0.0305(10) Uani 1 1 d . . . . .
N5 N 0.83902(12) 0.15933(12) 0.3971(6) 0.0252(9) Uani 1 1 d . . . . .
N6 N 0.89335(14) 0.14418(15) 0.3478(8) 0.0357(11) Uani 1 1 d . . . . .
OW3 O 0.9469(6) 0.0091(6) 0.205(3) 0.135(7) Uani 0.5 1 d . . P . .
OW4 O 0.8597(8) 0.0275(6) 0.740(4) 0.172(11) Uani 0.5 1 d . . P . .
H51 H 0.8043(18) 0.1807(12) 0.438(10) 0.040(18) Uiso 1 1 d D . . . .
H6 H 0.906(3) 0.137(3) 0.310(15) 0.07(3) Uiso 1 1 d . . . . .

loop_
_atom_site_aniso_label
_atom_site_aniso_U_11
_atom_site_aniso_U_22
_atom_site_aniso_U_33
_atom_site_aniso_U_23
_atom_site_aniso_U_13
_atom_site_aniso_U_12
C1 0.025(3) 0.051(4) 0.049(4) -0.008(3) -0.002(3) 0.013(3)
C2 0.032(3) 0.038(3) 0.020(2) -0.002(2) -0.004(2) 0.005(3)
C2F 0.027(3) 0.028(3) 0.016(2) 0.0002(19) 0.0004(19) 0.009(2)
C3 0.042(3) 0.024(3) 0.037(3) -0.001(2) -0.010(3) 0.003(3)
C3F 0.026(3) 0.035(3) 0.023(2) -0.005(2) -0.001(2) 0.013(2)
C4 0.026(3) 0.023(3) 0.022(2) -0.0029(19) -0.001(2) 0.003(2)
C4F 0.020(2) 0.038(3) 0.025(3) -0.002(2) -0.001(2) 0.007(2)
C5 0.026(3) 0.024(2) 0.018(2) -0.0008(18) -0.0020(19) 0.006(2)
C5F 0.026(3) 0.036(3) 0.026(3) 0.002(2) -0.002(2) 0.004(2)
C6 0.026(3) 0.031(3) 0.022(2) -0.002(2) -0.001(2) 0.011(2)
C6F 0.032(3) 0.025(3) 0.026(3) 0.003(2) -0.001(2) 0.006(2)
C51 0.028(3) 0.023(3) 0.021(2) -0.0017(19) -0.002(2) 0.008(2)
O1N 0.055(3) 0.051(3) 0.100(5) -0.013(3) 0.009(3) 0.021(3)
O2 0.029(2) 0.039(2) 0.030(2) -0.0036(17) -0.0020(17) 0.0000(18)
O2N 0.055(3) 0.041(3) 0.050(3) -0.001(2) 0.001(2) 0.021(2)
O3N 0.101(6) 0.051(4) 0.132(7) -0.035(4) -0.001(5) 0.039(4)
O4 0.034(2) 0.0256(19) 0.029(2) -0.0014(15) -0.0007(16) 0.0114(17)
OW1 0.082(4) 0.066(3) 0.035(2) 0.005(2) 0.001(2) 0.053(3)
OW2 0.188(17) 0.26(2) 0.36(3) 0.06(2) -0.052(18) 0.031(16)
CD01 0.0280(2) 0.0229(2) 0.0342(2) -0.00011(15) 0.00123(16) 0.00872(17)
N1 0.023(2) 0.035(3) 0.026(2) -0.0025(19) -0.0036(18) 0.007(2)
N1F 0.024(2) 0.022(2) 0.023(2) -0.0007(17) -0.0003(17) 0.0033(18)
N1N 0.055(4) 0.043(3) 0.061(4) -0.012(3) -0.008(3) 0.022(3)
N3 0.027(2) 0.025(2) 0.026(2) -0.0017(18) -0.0035(18) 0.0028(19)
N5 0.026(2) 0.022(2) 0.018(2) -0.0030(16) -0.0020(16) 0.0054(18)
N6 0.026(2) 0.034(3) 0.044(3) -0.002(2) 0.001(2) 0.012(2)
OW3 0.116(15) 0.134(17) 0.126(16) -0.007(13) -0.038(12) 0.040(13)
OW4 0.21(3) 0.118(17) 0.22(3) -0.014(17) -0.07(2) 0.106(19)

loop_
_atom_type_symbol
_atom_type_description
_atom_type_scat_dispersion_real
_atom_type_scat_dispersion_imag
_atom_type_scat_source
C C 0.0033 0.0016 'International Tables Vol C Tables 4.2.6.8 and 6.1.1.4'
H H 0 0 'International Tables Vol C Tables 4.2.6.8 and 6.1.1.4'
O O 0.0106 0.006 'International Tables Vol C Tables 4.2.6.8 and 6.1.1.4'
Cd Cd -0.8075 1.2024 'International Tables Vol C Tables 4.2.6.8 and 6.1.1.4'
N N 0.0061 0.0033 'International Tables Vol C Tables 4.2.6.8 and 6.1.1.4'

loop_
_exptl_crystal_face_index_h
_exptl_crystal_face_index_k
_exptl_crystal_face_index_l
_exptl_crystal_face_perp_dist
1 0 0 0.086
-1 0 0 0.086
0 1 0 0.15
0 -1 0 0.05
1 -1 3 0.2
-1 1 -3 0.265

loop_
_geom_angle_atom_site_label_1
_geom_angle_atom_site_label_2
_geom_angle_atom_site_label_3
_geom_angle
_geom_angle_site_symmetry_1
_geom_angle_site_symmetry_3
N1 C1 H1A 109.5 . .
N1 C1 H1B 109.5 . .
H1A C1 H1B 109.5 . .
N1 C1 H1C 109.5 . .
H1A C1 H1C 109.5 . .
H1B C1 H1C 109.5 . .
O2 C2 N3 121.4(6) . .
O2 C2 N1 121.5(6) . .
N3 C2 N1 117.1(5) . .
N1F C2F C3F 121.9(5) . .
N1F C2F C51 117.0(5) . .
C3F C2F C51 121.0(5) . .
N3 C3 H3A 109.5 . .
N3 C3 H3B 109.5 . .
H3A C3 H3B 109.5 . .
N3 C3 H3C 109.5 . .
H3A C3 H3C 109.5 . .
H3B C3 H3C 109.5 . .
C4F C3F C2F 119.9(5) . .
C4F C3F H3F 120 . .
C2F C3F H3F 120 . .
O4 C4 N3 119.0(5) . .
O4 C4 C5 125.1(5) . .
N3 C4 C5 115.9(5) . .
C3F C4F C5F 118.0(5) . .
C3F C4F H4F 121 . .
C5F C4F H4F 121 . .
N5 C5 C4 123.8(5) . .
N5 C5 C6 114.7(5) . .
C4 C5 C6 121.4(5) . .
C6F C5F C4F 119.4(5) . .
C6F C5F H5F 120.3 . .
C4F C5F H5F 120.3 . .
N6 C6 N1 122.7(5) . .
N6 C6 C5 120.7(5) . .
N1 C6 C5 116.6(5) . .
N1F C6F C5F 122.8(6) . .
N1F C6F H6F 118.6 . .
C5F C6F H6F 118.6 . .
N5 C51 C2F 119.0(5) . .
N5 C51 H51 132(4) . .
C2F C51 H51 109(4) . .
N1N O1N CD01 95.1(4) . .
N1N O2N CD01 96.7(4) . .
C4 O4 CD01 117.1(3) . 13_655
N6 CD01 OW1 94.3(2) . .
N6 CD01 N1F 139.81(18) . .
OW1 CD01 N1F 88.42(17) . .
N6 CD01 N5 70.93(18) . .
OW1 CD01 N5 108.21(16) . .
N1F CD01 N5 70.16(15) . .
N6 CD01 O1N 86.3(2) . .
OW1 CD01 O1N 94.1(2) . .
N1F CD01 O1N 133.56(18) . .
N5 CD01 O1N 148.81(19) . .
N6 CD01 O2N 137.1(2) . .
OW1 CD01 O2N 82.21(19) . .
N1F CD01 O2N 83.06(17) . .
N5 CD01 O2N 150.59(17) . .
O1N CD01 O2N 51.63(19) . .
N6 CD01 O4 104.08(17) . 13_655
OW1 CD01 O4 159.88(17) . 13_655
N1F CD01 O4 82.73(14) . 13_655
N5 CD01 O4 85.75(13) . 13_655
O1N CD01 O4 79.3(2) . 13_655
O2N CD01 O4 78.82(15) . 13_655
C2 N1 C6 123.7(5) . .
C2 N1 C1 117.2(5) . .
C6 N1 C1 119.1(5) . .
C6F N1F C2F 117.9(5) . .
C6F N1F CD01 125.7(4) . .
C2F N1F CD01 116.0(3) . .
O2N N1N O3N 121.1(7) . .
O2N N1N O1N 116.5(6) . .
O3N N1N O1N 122.4(7) . .
C2 N3 C4 124.6(5) . .
C2 N3 C3 117.1(5) . .
C4 N3 C3 118.3(5) . .
C51 N5 C5 128.6(5) . .
C51 N5 CD01 116.8(3) . .
C5 N5 CD01 114.5(4) . .
C6 N6 CD01 118.7(4) . .
C6 N6 H6 126(7) . .
CD01 N6 H6 113(7) . .

loop_
_geom_bond_atom_site_label_1
_geom_bond_atom_site_label_2
_geom_bond_distance
_geom_bond_site_symmetry_2
C1 N1 1.462(8) .
C1 H1A 0.98 .
C1 H1B 0.98 .
C1 H1C 0.98 .
C2 O2 1.229(7) .
C2 N3 1.373(8) .
C2 N1 1.374(8) .
C2F N1F 1.348(7) .
C2F C3F 1.385(8) .
C2F C51 1.473(7) .
C3 N3 1.473(8) .
C3 H3A 0.98 .
C3 H3B 0.98 .
C3 H3C 0.98 .
C3F C4F 1.383(8) .
C3F H3F 0.95 .
C4 O4 1.253(7) .
C4 N3 1.397(7) .
C4 C5 1.405(8) .
C4F C5F 1.388(9) .
C4F H4F 0.95 .
C5 N5 1.378(7) .
C5 C6 1.435(8) .
C5F C6F 1.376(9) .
C5F H5F 0.95 .
C6 N6 1.297(8) .
C6 N1 1.386(7) .
C6F N1F 1.348(7) .
C6F H6F 0.95 .
C51 N5 1.279(7) .
C51 H51 0.993(10) .
O1N N1N 1.274(9) .
O1N CD01 2.431(6) .
O2N N1N 1.216(8) .
O2N CD01 2.432(5) .
O3N N1N 1.235(8) .
O4 CD01 2.596(4) 13_655
OW1 CD01 2.342(5) .
CD01 N6 2.246(5) .
CD01 N1F 2.345(5) .
CD01 N5 2.368(5) .
CD01 O4 2.596(4) 13_655
N6 H6 0.79(10) .

loop_
_geom_torsion_atom_site_label_1
_geom_torsion_atom_site_label_2
_geom_torsion_atom_site_label_3
_geom_torsion_atom_site_label_4
_geom_torsion
_geom_torsion_site_symmetry_1
_geom_torsion_site_symmetry_2
_geom_torsion_site_symmetry_3
_geom_torsion_site_symmetry_4
N1F C2F C3F C4F 0.9(8) . . . .
C51 C2F C3F C4F -178.8(5) . . . .
C2F C3F C4F C5F 0.1(8) . . . .
O4 C4 C5 N5 -6.1(8) . . . .
N3 C4 C5 N5 174.9(4) . . . .
O4 C4 C5 C6 168.9(5) . . . .
N3 C4 C5 C6 -10.2(7) . . . .
C3F C4F C5F C6F -0.1(8) . . . .
N5 C5 C6 N6 5.1(7) . . . .
C4 C5 C6 N6 -170.3(5) . . . .
N5 C5 C6 N1 -176.1(4) . . . .
C4 C5 C6 N1 8.5(7) . . . .
C4F C5F C6F N1F -0.7(8) . . . .
N1F C2F C51 N5 1.0(7) . . . .
C3F C2F C51 N5 -179.3(5) . . . .
N3 C4 O4 CD01 92.7(5) . . . 13_655
C5 C4 O4 CD01 -86.3(6) . . . 13_655
O2 C2 N1 C6 176.2(5) . . . .
N3 C2 N1 C6 -4.8(8) . . . .
O2 C2 N1 C1 -2.9(8) . . . .
N3 C2 N1 C1 176.1(5) . . . .
N6 C6 N1 C2 178.1(5) . . . .
C5 C6 N1 C2 -0.7(7) . . . .
N6 C6 N1 C1 -2.9(8) . . . .
C5 C6 N1 C1 178.3(5) . . . .
C5F C6F N1F C2F 1.7(8) . . . .
C5F C6F N1F CD01 -171.3(4) . . . .
C3F C2F N1F C6F -1.7(7) . . . .
C51 C2F N1F C6F 178.0(5) . . . .
C3F C2F N1F CD01 171.9(4) . . . .
C51 C2F N1F CD01 -8.4(6) . . . .
CD01 O2N N1N O3N -177.9(7) . . . .
CD01 O2N N1N O1N 1.3(7) . . . .
CD01 O1N N1N O2N -1.3(7) . . . .
CD01 O1N N1N O3N 177.9(8) . . . .
O2 C2 N3 C4 -178.1(5) . . . .
N1 C2 N3 C4 2.9(8) . . . .
O2 C2 N3 C3 0.8(8) . . . .
N1 C2 N3 C3 -178.2(5) . . . .
O4 C4 N3 C2 -174.7(5) . . . .
C5 C4 N3 C2 4.4(7) . . . .
O4 C4 N3 C3 6.4(7) . . . .
C5 C4 N3 C3 -174.5(5) . . . .
C2F C51 N5 C5 -177.4(5) . . . .
C2F C51 N5 CD01 6.9(6) . . . .
C4 C5 N5 C51 -8.2(8) . . . .
C6 C5 N5 C51 176.5(5) . . . .
C4 C5 N5 CD01 167.6(4) . . . .
C6 C5 N5 CD01 -7.6(5) . . . .
N1 C6 N6 CD01 -178.3(4) . . . .
C5 C6 N6 CD01 0.5(7) . . . .
